data_1571257
loop_
_publ_author_name
'Coburger, Peter'
'Buzanich, Ana Guilherme'
'Emmerling, Franziska'
'Abbenseth, Josh'

_publ_section_title
;
 Combining geometric constraint and redox non-innocence within an
 ambiphilic PBiP pincer ligand.
;
_journal_issue 16
_journal_name_full 'Chemical science'
_journal_page_first 6036
_journal_page_last 6043
_journal_paper_doi 10.1039/d4sc00197d
_journal_volume 15
_journal_year 2024
_chemical_formula_moiety 'C43 H43 N3 P2'
_chemical_formula_sum 'C43 H43 N3 P2'
_chemical_formula_weight 663.788
_chemical_properties_physical Air-sensitive
_space_group_crystal_system monoclinic
_space_group_IT_number 14
_space_group_name_Hall '-P 2yn'
_space_group_name_H-M_alt 'P 1 21/n 1'
_symmetry_Int_Tables_number 14
_atom_sites_solution_primary iterative
_audit_creation_date 2023-12-13
_audit_creation_method
;
Olex2 1.5
(compiled 2023.08.24 svn.re1ec1418 for OlexSys, GUI svn.r6817)
;
_audit_update_record
;
2023-12-18 deposited with the CCDC.	2024-03-18 downloaded from the CCDC.
;
_cell_angle_alpha 90
_cell_angle_beta 92.258(4)
_cell_angle_gamma 90
_cell_formula_units_Z 4
_cell_length_a 12.4142(13)
_cell_length_b 15.1667(13)
_cell_length_c 18.9994(18)
_cell_measurement_reflns_used 9177
_cell_measurement_temperature 100(2)
_cell_measurement_theta_max 30.52
_cell_measurement_theta_min 2.41
_cell_volume 3574.5(6)
_computing_cell_refinement 'SAINT V8.40B (?, 2016)'
_computing_data_reduction 'SAINT V8.40B (?, 2016)'
_computing_molecular_graphics 'Olex2 1.5 (Dolomanov et al., 2009)'
_computing_publication_material 'Olex2 1.5 (Dolomanov et al., 2009)'
_computing_structure_refinement 'olex2.refine 1.5 (Bourhis et al., 2015)'
_computing_structure_solution 'olex2.solve 1.5 (Bourhis et al., 2015)'
_diffrn_ambient_temperature 100.0
_diffrn_measured_fraction_theta_full 0.9983
_diffrn_measured_fraction_theta_max 0.9981
_diffrn_measurement_device_type 'Bruker APEX-II CCD'
_diffrn_measurement_method '\f and \w scans'
_diffrn_radiation_type 'Mo K\a'
_diffrn_radiation_wavelength 0.71073
_diffrn_reflns_av_R_equivalents 0.0556
_diffrn_reflns_av_unetI/netI 0.0223
_diffrn_reflns_Laue_measured_fraction_full 0.9983
_diffrn_reflns_Laue_measured_fraction_max 0.9981
_diffrn_reflns_limit_h_max 17
_diffrn_reflns_limit_h_min -17
_diffrn_reflns_limit_k_max 21
_diffrn_reflns_limit_k_min -21
_diffrn_reflns_limit_l_max 27
_diffrn_reflns_limit_l_min -27
_diffrn_reflns_number 135973
_diffrn_reflns_point_group_measured_fraction_full 0.9983
_diffrn_reflns_point_group_measured_fraction_max 0.9981
_diffrn_reflns_theta_full 25.2417
_diffrn_reflns_theta_max 30.56
_diffrn_reflns_theta_min 2.12
_diffrn_standards_number 0
_exptl_absorpt_coefficient_mu 0.157
_exptl_absorpt_correction_T_max 0.7461
_exptl_absorpt_correction_T_min 0.7102
_exptl_absorpt_correction_type multi-scan
_exptl_absorpt_process_details
;
SADABS-2016/2 (Bruker,2016/2) was used for absorption correction.
wR2(int) was 0.1035 before and 0.0644 after correction.
The Ratio of minimum to maximum transmission is 0.9519.
The \l/2 correction factor is Not present.
;
_exptl_crystal_colour 'clear colourless'
_exptl_crystal_colour_lustre clear
_exptl_crystal_colour_primary colourless
_exptl_crystal_density_diffrn 1.233
_exptl_crystal_description block
_exptl_crystal_F_000 1409.507
_exptl_crystal_size_max 0.28
_exptl_crystal_size_mid 0.18
_exptl_crystal_size_min 0.15
_refine_diff_density_max 0.9742
_refine_diff_density_min -0.4898
_refine_diff_density_rms 0.0581
_refine_ls_d_res_high 0.6989
_refine_ls_d_res_low 9.6020
_refine_ls_goodness_of_fit_ref 1.0422
_refine_ls_hydrogen_treatment mixed
_refine_ls_matrix_type full
_refine_ls_number_constraints 70
_refine_ls_number_parameters 449
_refine_ls_number_reflns 10939
_refine_ls_number_restraints 0
_refine_ls_restrained_S_all 1.0422
_refine_ls_R_factor_all 0.0454
_refine_ls_R_factor_gt 0.0393
_refine_ls_shift/su_max 0.0003
_refine_ls_shift/su_mean 0.0000
_refine_ls_structure_factor_coef Fsqd
_refine_ls_weighting_details 'w=1/[\s^2^(Fo^2^)+(0.0483P)^2^+1.8735P] where P=(Fo^2^+2Fc^2^)/3'
_refine_ls_weighting_scheme calc
_refine_ls_wR_factor_gt 0.1027
_refine_ls_wR_factor_ref 0.1075
_reflns_Friedel_coverage 0.0
_reflns_limit_h_max 14
_reflns_limit_h_min -17
_reflns_limit_k_max 21
_reflns_limit_k_min 0
_reflns_limit_l_max 27
_reflns_limit_l_min -13
_reflns_number_gt 9699
_reflns_number_total 10939
_reflns_threshold_expression I>=2u(I)
_cod_data_source_file d4sc00197d2.cif
_cod_data_source_block mo_ja23_117_0m_a
_cod_depositor_comments 'Adding full bibliography for 1571257--1571259.cif.'
_cod_database_code 1571257
_olex2_refinement_description
;
1. Fixed Uiso
 At 1.2 times of:
  All C(H) groups, All C(H,H) groups
 At 1.5 times of:
  All C(H,H,H) groups
2.a Secondary CH2 refined with riding coordinates:
 C18(H18a,H18b), C31(H31a,H31b)
2.b Aromatic/amide H refined with riding coordinates:
 C3(H3a), C5(H5), C9(H9), C11(H11), C20(H20), C21(H21), C22(H22), C23(H23),
 C24(H24), C26(H26), C27(H27), C28(H28), C29(H29), C30(H30), C33(H33), C34(H34),
  C35(H35), C36(H36), C37(H37), C39(H39), C40(H40), C41(H41), C42(H42), C43(H43)
2.c Idealised Me refined as rotating group:
 C14(H14a,H14b,H14c), C15(H15a,H15b,H15c), C16(H16a,H16b,H16c), C17(H17a,H17b,
 H17c)
;
_olex2_submission_special_instructions 'No special instructions were received'

loop_
_space_group_symop_id
_space_group_symop_operation_xyz
1 x,y,z
2 -x+1/2,y+1/2,-z+1/2
3 -x,-y,-z
4 x-1/2,-y-1/2,z-1/2

loop_
_atom_site_label
_atom_site_type_symbol
_atom_site_fract_x
_atom_site_fract_y
_atom_site_fract_z
_atom_site_U_iso_or_equiv
_atom_site_adp_type
_atom_site_occupancy
_atom_site_refinement_flags_posn
P1 P 0.63683(2) 0.870561(19) 0.467397(15) 0.01771(7) Uani 1.000000 .
N1 N 0.55761(8) 0.69951(6) 0.48377(5) 0.01644(17) Uani 1.000000 .
H1 H 0.5821(13) 0.6500(11) 0.5012(8) 0.023(4) Uiso 1.000000 .
C1 C 0.40334(8) 0.61609(7) 0.44140(5) 0.01431(18) Uani 1.000000 .
P2 P 0.84650(2) 0.442007(19) 0.345818(14) 0.01630(7) Uani 1.000000 .
N2 N 0.47763(8) 0.55129(6) 0.42305(5) 0.01485(16) Uani 1.000000 .
H2 H 0.5379(14) 0.5686(11) 0.4091(9) 0.028(4) Uiso 1.000000 .
C2 C 0.44458(9) 0.69500(7) 0.47226(5) 0.01472(18) Uani 1.000000 .
N3 N 0.63086(8) 0.44090(6) 0.37576(5) 0.01634(17) Uani 1.000000 .
H3 H 0.6478(14) 0.4466(11) 0.4191(10) 0.030(4) Uiso 1.000000 .
C3 C 0.37367(9) 0.76279(7) 0.48764(6) 0.01732(19) Uani 1.000000 .
H3a H 0.40134(9) 0.81718(7) 0.50536(6) 0.0208(2) Uiso 1.000000 R
C4 C 0.26204(9) 0.75195(7) 0.47735(6) 0.0185(2) Uani 1.000000 .
C5 C 0.22343(9) 0.67171(7) 0.45133(6) 0.0185(2) Uani 1.000000 .
H5 H 0.14773(9) 0.66295(7) 0.44647(6) 0.0222(2) Uiso 1.000000 R
C6 C 0.29233(9) 0.60336(7) 0.43206(5) 0.01549(19) Uani 1.000000 .
C7 C 0.24509(8) 0.51694(7) 0.40300(5) 0.01522(18) Uani 1.000000 .
C8 C 0.33287(8) 0.45562(7) 0.37740(5) 0.01445(18) Uani 1.000000 .
C9 C 0.30380(9) 0.37726(7) 0.34209(6) 0.01647(19) Uani 1.000000 .
H9 H 0.22951(9) 0.36339(7) 0.33517(6) 0.0198(2) Uiso 1.000000 R
C10 C 0.38003(9) 0.31937(7) 0.31695(6) 0.01632(19) Uani 1.000000 .
C11 C 0.48941(9) 0.33948(7) 0.32851(6) 0.01631(19) Uani 1.000000 .
H11 H 0.54249(9) 0.30043(7) 0.31178(6) 0.0196(2) Uiso 1.000000 R
C12 C 0.52150(8) 0.41593(7) 0.36418(5) 0.01430(18) Uani 1.000000 .
C13 C 0.44237(8) 0.47482(7) 0.38806(5) 0.01400(18) Uani 1.000000 .
C14 C 0.18419(10) 0.82441(8) 0.49528(7) 0.0242(2) Uani 1.000000 .
H14a H 0.1288(5) 0.8300(5) 0.4573(3) 0.0364(3) Uiso 1.000000 GR
H14b H 0.1499(6) 0.8100(3) 0.5394(3) 0.0364(3) Uiso 1.000000 GR
H14c H 0.22334(18) 0.88025(16) 0.5007(6) 0.0364(3) Uiso 1.000000 GR
C15 C 0.18506(10) 0.46988(8) 0.46202(6) 0.0226(2) Uani 1.000000 .
H15a H 0.1547(7) 0.4143(3) 0.44396(17) 0.0339(3) Uiso 1.000000 GR
H15b H 0.2356(2) 0.4577(6) 0.5017(2) 0.0339(3) Uiso 1.000000 GR
H15c H 0.1268(5) 0.5078(3) 0.4778(4) 0.0339(3) Uiso 1.000000 GR
C16 C 0.16398(10) 0.53668(8) 0.34119(7) 0.0244(2) Uani 1.000000 .
H16a H 0.1318(6) 0.48138(11) 0.3239(4) 0.0367(4) Uiso 1.000000 GR
H16b H 0.1072(5) 0.5757(6) 0.35742(15) 0.0367(4) Uiso 1.000000 GR
H16c H 0.20157(19) 0.5655(6) 0.3030(2) 0.0367(4) Uiso 1.000000 GR
C17 C 0.34553(10) 0.23511(8) 0.28013(6) 0.0217(2) Uani 1.000000 .
H17a H 0.40931(11) 0.2039(3) 0.2643(5) 0.0326(3) Uiso 1.000000 GR
H17b H 0.3071(7) 0.1976(3) 0.31285(17) 0.0326(3) Uiso 1.000000 GR
H17c H 0.2978(7) 0.24918(9) 0.2394(3) 0.0326(3) Uiso 1.000000 GR
C18 C 0.60623(9) 0.77344(7) 0.52297(6) 0.0176(2) Uani 1.000000 .
H18a H 0.67387(9) 0.75305(7) 0.54707(6) 0.0212(2) Uiso 1.000000 R
H18b H 0.55659(9) 0.79203(7) 0.55971(6) 0.0212(2) Uiso 1.000000 R
C19 C 0.69580(10) 0.93789(7) 0.53979(6) 0.0211(2) Uani 1.000000 .
C20 C 0.80299(11) 0.93074(8) 0.56437(7) 0.0269(3) Uani 1.000000 .
H20 H 0.85064(11) 0.89227(8) 0.54132(7) 0.0323(3) Uiso 1.000000 R
C21 C 0.84067(14) 0.97964(10) 0.62251(8) 0.0353(3) Uani 1.000000 .
H21 H 0.91360(14) 0.97382(10) 0.63892(8) 0.0423(4) Uiso 1.000000 R
C22 C 0.77272(15) 1.03650(10) 0.65644(8) 0.0386(4) Uani 1.000000 .
H22 H 0.79850(15) 1.06911(10) 0.69634(8) 0.0463(4) Uiso 1.000000 R
C23 C 0.66590(15) 1.04560(9) 0.63157(8) 0.0364(3) Uani 1.000000 .
H23 H 0.61899(15) 1.08535(9) 0.65393(8) 0.0437(4) Uiso 1.000000 R
C24 C 0.62844(11) 0.99619(8) 0.57388(7) 0.0273(3) Uani 1.000000 .
H24 H 0.55556(11) 1.00232(8) 0.55744(7) 0.0327(3) Uiso 1.000000 R
C25 C 0.75858(10) 0.83463(8) 0.42424(6) 0.0214(2) Uani 1.000000 .
C26 C 0.79782(11) 0.74880(10) 0.42483(8) 0.0302(3) Uani 1.000000 .
H26 H 0.76109(11) 0.70446(10) 0.44982(8) 0.0362(3) Uiso 1.000000 R
C27 C 0.89035(13) 0.72669(13) 0.38929(10) 0.0442(4) Uani 1.000000 .
H27 H 0.91609(13) 0.66770(13) 0.38995(10) 0.0530(5) Uiso 1.000000 R
C28 C 0.94414(13) 0.79085(16) 0.35326(8) 0.0490(5) Uani 1.000000 .
H28 H 1.00815(13) 0.77633(16) 0.33003(8) 0.0588(6) Uiso 1.000000 R
C29 C 0.90550(13) 0.87600(14) 0.35077(8) 0.0440(4) Uani 1.000000 .
H29 H 0.94237(13) 0.91968(14) 0.32517(8) 0.0528(5) Uiso 1.000000 R
C30 C 0.81267(12) 0.89840(11) 0.38557(7) 0.0322(3) Uani 1.000000 .
H30 H 0.78594(12) 0.95706(11) 0.38308(7) 0.0386(4) Uiso 1.000000 R
C31 C 0.71226(9) 0.38755(7) 0.34210(6) 0.01726(19) Uani 1.000000 .
H31a H 0.68943(9) 0.37715(7) 0.29227(6) 0.0207(2) Uiso 1.000000 R
H31b H 0.71793(9) 0.32958(7) 0.36590(6) 0.0207(2) Uiso 1.000000 R
C32 C 0.83258(9) 0.51828(7) 0.27109(6) 0.0175(2) Uani 1.000000 .
C33 C 0.92075(10) 0.53538(8) 0.22945(6) 0.0223(2) Uani 1.000000 .
H33 H 0.98689(10) 0.50525(8) 0.23868(6) 0.0268(3) Uiso 1.000000 R
C34 C 0.91231(10) 0.59599(8) 0.17479(6) 0.0239(2) Uani 1.000000 .
H34 H 0.97261(10) 0.60656(8) 0.14669(6) 0.0287(3) Uiso 1.000000 R
C35 C 0.81751(11) 0.64100(8) 0.16083(7) 0.0258(2) Uani 1.000000 .
H35 H 0.81231(11) 0.68212(8) 0.12313(7) 0.0310(3) Uiso 1.000000 R
C36 C 0.72965(12) 0.62595(9) 0.20211(8) 0.0312(3) Uani 1.000000 .
H36 H 0.66423(12) 0.65711(9) 0.19286(8) 0.0374(3) Uiso 1.000000 R
C37 C 0.73717(11) 0.56515(8) 0.25721(7) 0.0259(2) Uani 1.000000 .
H37 H 0.67690(11) 0.55553(8) 0.28554(7) 0.0311(3) Uiso 1.000000 R
C38 C 0.92208(9) 0.35097(7) 0.30745(6) 0.01735(19) Uani 1.000000 .
C39 C 0.91086(11) 0.32565(8) 0.23670(6) 0.0246(2) Uani 1.000000 .
H39 H 0.86188(11) 0.35655(8) 0.20596(6) 0.0296(3) Uiso 1.000000 R
C40 C 0.97040(12) 0.25583(9) 0.21064(7) 0.0294(3) Uani 1.000000 .
H40 H 0.96232(12) 0.23977(9) 0.16239(7) 0.0353(3) Uiso 1.000000 R
C41 C 1.04137(11) 0.20987(9) 0.25513(9) 0.0325(3) Uani 1.000000 .
H41 H 1.08234(11) 0.16244(9) 0.23745(9) 0.0390(4) Uiso 1.000000 R
C42 C 1.05239(11) 0.23330(9) 0.32550(9) 0.0334(3) Uani 1.000000 .
H42 H 1.10060(11) 0.20147(9) 0.35613(9) 0.0401(4) Uiso 1.000000 R
C43 C 0.99322(10) 0.30326(8) 0.35164(7) 0.0241(2) Uani 1.000000 .
H43 H 1.00135(10) 0.31866(8) 0.40002(7) 0.0290(3) Uiso 1.000000 R

loop_
_atom_site_aniso_label
_atom_site_aniso_U_11
_atom_site_aniso_U_22
_atom_site_aniso_U_33
_atom_site_aniso_U_12
_atom_site_aniso_U_13
_atom_site_aniso_U_23
P1 0.02002(14) 0.01450(12) 0.01853(13) -0.00197(10) -0.00022(10) 0.00130(10)
N1 0.0171(4) 0.0127(4) 0.0197(4) -0.0030(3) 0.0029(3) -0.0014(3)
C1 0.0167(5) 0.0123(4) 0.0141(4) -0.0002(3) 0.0029(3) 0.0004(3)
P2 0.01601(13) 0.01837(13) 0.01456(12) -0.00094(9) 0.00100(9) -0.00161(9)
N2 0.0144(4) 0.0126(4) 0.0176(4) -0.0016(3) 0.0027(3) -0.0025(3)
C2 0.0169(5) 0.0132(4) 0.0142(4) -0.0020(3) 0.0031(3) 0.0005(3)
N3 0.0149(4) 0.0174(4) 0.0170(4) -0.0016(3) 0.0033(3) -0.0036(3)
C3 0.0205(5) 0.0132(4) 0.0186(5) -0.0009(4) 0.0036(4) -0.0008(4)
C4 0.0206(5) 0.0152(5) 0.0200(5) 0.0021(4) 0.0034(4) -0.0003(4)
C5 0.0168(5) 0.0174(5) 0.0215(5) 0.0011(4) 0.0013(4) -0.0009(4)
C6 0.0172(5) 0.0138(4) 0.0156(4) -0.0008(4) 0.0013(4) -0.0002(3)
C7 0.0150(4) 0.0149(4) 0.0157(4) -0.0001(3) 0.0006(3) -0.0014(3)
C8 0.0161(5) 0.0138(4) 0.0135(4) -0.0003(3) 0.0012(3) 0.0008(3)
C9 0.0174(5) 0.0153(4) 0.0167(4) -0.0017(4) -0.0002(4) -0.0003(4)
C10 0.0196(5) 0.0137(4) 0.0157(4) -0.0024(4) 0.0007(4) -0.0009(3)
C11 0.0183(5) 0.0143(4) 0.0165(4) -0.0009(4) 0.0032(4) -0.0012(4)
C12 0.0155(4) 0.0140(4) 0.0135(4) -0.0011(3) 0.0022(3) 0.0002(3)
C13 0.0170(5) 0.0123(4) 0.0128(4) -0.0014(3) 0.0018(3) -0.0001(3)
C14 0.0236(6) 0.0182(5) 0.0310(6) 0.0047(4) 0.0026(5) -0.0035(4)
C15 0.0239(6) 0.0207(5) 0.0238(5) -0.0068(4) 0.0085(4) -0.0045(4)
C16 0.0237(6) 0.0238(5) 0.0251(5) 0.0063(4) -0.0080(4) -0.0056(4)
C17 0.0216(5) 0.0181(5) 0.0254(5) -0.0029(4) 0.0011(4) -0.0069(4)
C18 0.0207(5) 0.0157(5) 0.0167(4) -0.0041(4) 0.0025(4) -0.0011(4)
C19 0.0288(6) 0.0140(5) 0.0206(5) -0.0045(4) 0.0010(4) 0.0005(4)
C20 0.0321(6) 0.0209(5) 0.0271(6) -0.0010(5) -0.0061(5) -0.0024(4)
C21 0.0444(8) 0.0282(6) 0.0322(7) -0.0053(6) -0.0125(6) -0.0036(5)
C22 0.0643(11) 0.0273(7) 0.0239(6) -0.0140(7) -0.0004(6) -0.0058(5)
C23 0.0566(10) 0.0242(6) 0.0295(7) -0.0060(6) 0.0156(6) -0.0071(5)
C24 0.0321(7) 0.0221(6) 0.0280(6) -0.0026(5) 0.0069(5) -0.0019(5)
C25 0.0202(5) 0.0269(6) 0.0169(5) -0.0060(4) 0.0010(4) -0.0018(4)
C26 0.0259(6) 0.0310(6) 0.0343(7) 0.0001(5) 0.0076(5) -0.0064(5)
C27 0.0274(7) 0.0570(10) 0.0487(9) 0.0045(7) 0.0098(6) -0.0188(8)
C28 0.0248(7) 0.0932(15) 0.0295(7) -0.0057(8) 0.0089(6) -0.0131(8)
C29 0.0294(7) 0.0797(13) 0.0231(6) -0.0231(8) 0.0043(5) 0.0046(7)
C30 0.0299(7) 0.0428(8) 0.0237(6) -0.0143(6) 0.0001(5) 0.0061(5)
C31 0.0166(5) 0.0157(4) 0.0197(5) -0.0003(4) 0.0041(4) -0.0014(4)
C32 0.0206(5) 0.0148(4) 0.0172(4) -0.0018(4) 0.0021(4) -0.0015(4)
C33 0.0174(5) 0.0269(6) 0.0226(5) -0.0030(4) 0.0015(4) 0.0025(4)
C34 0.0250(6) 0.0240(5) 0.0231(5) -0.0062(4) 0.0063(4) 0.0017(4)
C35 0.0366(7) 0.0166(5) 0.0248(6) 0.0015(5) 0.0083(5) 0.0036(4)
C36 0.0341(7) 0.0246(6) 0.0356(7) 0.0133(5) 0.0122(5) 0.0099(5)
C37 0.0262(6) 0.0213(5) 0.0310(6) 0.0080(4) 0.0119(5) 0.0063(5)
C38 0.0139(4) 0.0185(5) 0.0197(5) 0.0001(4) 0.0010(4) 0.0012(4)
C39 0.0296(6) 0.0246(6) 0.0198(5) 0.0083(5) 0.0023(4) -0.0003(4)
C40 0.0365(7) 0.0250(6) 0.0276(6) 0.0060(5) 0.0126(5) -0.0016(5)
C41 0.0221(6) 0.0232(6) 0.0528(8) 0.0053(5) 0.0109(6) -0.0013(6)
C42 0.0227(6) 0.0255(6) 0.0513(8) 0.0051(5) -0.0089(6) 0.0050(6)
C43 0.0208(5) 0.0216(5) 0.0295(6) -0.0017(4) -0.0065(4) 0.0037(4)

loop_
_atom_type_symbol
_atom_type_scat_dispersion_real
_atom_type_scat_dispersion_imag
_atom_type_scat_Cromer_Mann_a1
_atom_type_scat_Cromer_Mann_a2
_atom_type_scat_Cromer_Mann_a3
_atom_type_scat_Cromer_Mann_a4
_atom_type_scat_Cromer_Mann_b1
_atom_type_scat_Cromer_Mann_b2
_atom_type_scat_Cromer_Mann_b3
_atom_type_scat_Cromer_Mann_b4
_atom_type_scat_Cromer_Mann_c
_atom_type_scat_source
_atom_type_scat_dispersion_source
C 0.00313 0.00162 2.31000 1.02000 1.58860 0.86500 20.84390 10.20750 0.56870 51.65120 0.21560 'International Tables Volume C Table 6.1.1.4 (pp. 500-502)' 'Brennan, Cowan, Rev. Sci. Instrum., 1992, 63, 850'
H 0.00000 0.00000 0.49300 0.32291 0.14019 0.04081 10.51090 26.12570 3.14236 57.79970 0.00304 'International Tables Volume C Table 6.1.1.4 (pp. 500-502)' 'Brennan, Cowan, Rev. Sci. Instrum., 1992, 63, 850'
N 0.00612 0.00332 12.21260 3.13220 2.01250 1.16630 0.00570 9.89330 28.99750 0.58260 -11.52900 'International Tables Volume C Table 6.1.1.4 (pp. 500-502)' 'Brennan, Cowan, Rev. Sci. Instrum., 1992, 63, 850'
P 0.10265 0.09519 6.43450 4.17910 1.78000 1.49080 1.90670 27.15700 0.52600 68.16450 1.11490 'International Tables Volume C Table 6.1.1.4 (pp. 500-502)' 'Brennan, Cowan, Rev. Sci. Instrum., 1992, 63, 850'

loop_
_geom_angle_atom_site_label_1
_geom_angle_atom_site_label_2
_geom_angle_atom_site_label_3
_geom_angle
_geom_angle_site_symmetry_1
_geom_angle_site_symmetry_3
_geom_angle_publ_flag
C19 P1 C18 95.69(5) . . ?
C25 P1 C18 102.07(5) . . ?
C25 P1 C19 100.87(5) . . ?
C2 N1 H1 110.3(10) . . ?
C18 N1 H1 109.6(11) . . ?
C18 N1 C2 120.20(9) . . ?
C2 C1 N2 117.64(9) . . ?
C6 C1 N2 121.84(9) . . ?
C6 C1 C2 120.49(9) . . ?
C32 P2 C31 101.17(5) . . ?
C38 P2 C31 97.01(5) . . ?
C38 P2 C32 101.59(5) . . ?
H2 N2 C1 117.4(12) . . ?
C13 N2 C1 120.21(9) . . ?
C13 N2 H2 111.9(11) . . ?
C1 C2 N1 116.39(9) . . ?
C3 C2 N1 124.33(9) . . ?
C3 C2 C1 119.26(10) . . ?
C12 N3 H3 112.3(12) . . ?
C31 N3 H3 109.4(12) . . ?
C31 N3 C12 117.29(9) . . ?
H3a C3 C2 119.54(6) . . ?
C4 C3 C2 120.93(10) . . ?
C4 C3 H3a 119.54(6) . . ?
C5 C4 C3 118.49(10) . . ?
C14 C4 C3 121.39(10) . . ?
C14 C4 C5 120.11(10) . . ?
H5 C5 C4 118.85(7) . . ?
C6 C5 C4 122.30(10) . . ?
C6 C5 H5 118.85(6) . . ?
C5 C6 C1 118.29(10) . . ?
C7 C6 C1 121.79(9) . . ?
C7 C6 C5 119.91(9) . . ?
C8 C7 C6 111.62(9) . . ?
C15 C7 C6 108.83(9) . . ?
C15 C7 C8 108.69(9) . . ?
C16 C7 C6 109.71(9) . . ?
C16 C7 C8 109.13(9) . . ?
C16 C7 C15 108.81(10) . . ?
C9 C8 C7 119.62(9) . . ?
C13 C8 C7 121.97(9) . . ?
C13 C8 C9 118.41(10) . . ?
H9 C9 C8 118.89(6) . . ?
C10 C9 C8 122.21(10) . . ?
C10 C9 H9 118.89(6) . . ?
C11 C10 C9 118.54(10) . . ?
C17 C10 C9 120.61(10) . . ?
C17 C10 C11 120.81(10) . . ?
H11 C11 C10 119.52(6) . . ?
C12 C11 C10 120.96(10) . . ?
C12 C11 H11 119.52(6) . . ?
C11 C12 N3 123.46(9) . . ?
C13 C12 N3 117.00(9) . . ?
C13 C12 C11 119.49(10) . . ?
C8 C13 N2 121.76(9) . . ?
C12 C13 N2 117.87(9) . . ?
C12 C13 C8 120.37(9) . . ?
H14a C14 C4 109.5 . . ?
H14b C14 C4 109.5 . . ?
H14b C14 H14a 109.5 . . ?
H14c C14 C4 109.5 . . ?
H14c C14 H14a 109.5 . . ?
H14c C14 H14b 109.5 . . ?
H15a C15 C7 109.5 . . ?
H15b C15 C7 109.5 . . ?
H15b C15 H15a 109.5 . . ?
H15c C15 C7 109.5 . . ?
H15c C15 H15a 109.5 . . ?
H15c C15 H15b 109.5 . . ?
H16a C16 C7 109.5 . . ?
H16b C16 C7 109.5 . . ?
H16b C16 H16a 109.5 . . ?
H16c C16 C7 109.5 . . ?
H16c C16 H16a 109.5 . . ?
H16c C16 H16b 109.5 . . ?
H17a C17 C10 109.5 . . ?
H17b C17 C10 109.5 . . ?
H17b C17 H17a 109.5 . . ?
H17c C17 C10 109.5 . . ?
H17c C17 H17a 109.5 . . ?
H17c C17 H17b 109.5 . . ?
N1 C18 P1 114.03(7) . . ?
H18a C18 P1 108.75(4) . . ?
H18a C18 N1 108.75(6) . . ?
H18b C18 P1 108.75(4) . . ?
H18b C18 N1 108.75(6) . . ?
H18b C18 H18a 107.6 . . ?
C20 C19 P1 123.51(9) . . ?
C24 C19 P1 118.07(10) . . ?
C24 C19 C20 118.35(11) . . ?
H20 C20 C19 119.72(7) . . ?
C21 C20 C19 120.55(13) . . ?
C21 C20 H20 119.72(9) . . ?
H21 C21 C20 119.72(9) . . ?
C22 C21 C20 120.57(14) . . ?
C22 C21 H21 119.72(9) . . ?
H22 C22 C21 120.26(9) . . ?
C23 C22 C21 119.48(13) . . ?
C23 C22 H22 120.26(8) . . ?
H23 C23 C22 120.12(8) . . ?
C24 C23 C22 119.75(14) . . ?
C24 C23 H23 120.12(9) . . ?
C23 C24 C19 121.28(14) . . ?
H24 C24 C19 119.36(8) . . ?
H24 C24 C23 119.36(9) . . ?
C26 C25 P1 124.79(10) . . ?
C30 C25 P1 116.76(11) . . ?
C30 C25 C26 118.39(12) . . ?
H26 C26 C25 119.47(8) . . ?
C27 C26 C25 121.05(15) . . ?
C27 C26 H26 119.47(11) . . ?
H27 C27 C26 120.17(11) . . ?
C28 C27 C26 119.67(17) . . ?
C28 C27 H27 120.17(11) . . ?
H28 C28 C27 119.86(11) . . ?
C29 C28 C27 120.29(15) . . ?
C29 C28 H28 119.86(9) . . ?
H29 C29 C28 119.81(9) . . ?
C30 C29 C28 120.37(15) . . ?
C30 C29 H29 119.81(10) . . ?
C29 C30 C25 120.19(16) . . ?
H30 C30 C25 119.91(9) . . ?
H30 C30 C29 119.91(10) . . ?
N3 C31 P2 111.82(7) . . ?
H31a C31 P2 109.25(4) . . ?
H31a C31 N3 109.25(6) . . ?
H31b C31 P2 109.25(4) . . ?
H31b C31 N3 109.25(6) . . ?
H31b C31 H31a 107.9 . . ?
C33 C32 P2 120.15(9) . . ?
C37 C32 P2 121.34(9) . . ?
C37 C32 C33 118.36(11) . . ?
H33 C33 C32 119.74(7) . . ?
C34 C33 C32 120.53(11) . . ?
C34 C33 H33 119.74(7) . . ?
H34 C34 C33 119.63(7) . . ?
C35 C34 C33 120.74(11) . . ?
C35 C34 H34 119.63(7) . . ?
H35 C35 C34 120.18(7) . . ?
C36 C35 C34 119.64(11) . . ?
C36 C35 H35 120.18(8) . . ?
H36 C36 C35 119.93(8) . . ?
C37 C36 C35 120.13(12) . . ?
C37 C36 H36 119.93(8) . . ?
C36 C37 C32 120.58(11) . . ?
H37 C37 C32 119.71(7) . . ?
H37 C37 C36 119.71(8) . . ?
C39 C38 P2 123.68(9) . . ?
C43 C38 P2 118.15(9) . . ?
C43 C38 C39 118.16(11) . . ?
H39 C39 C38 119.48(7) . . ?
C40 C39 C38 121.04(12) . . ?
C40 C39 H39 119.48(8) . . ?
H40 C40 C39 120.03(8) . . ?
C41 C40 C39 119.95(13) . . ?
C41 C40 H40 120.03(8) . . ?
H41 C41 C40 120.12(8) . . ?
C42 C41 C40 119.76(12) . . ?
C42 C41 H41 120.12(8) . . ?
H42 C42 C41 119.80(8) . . ?
C43 C42 C41 120.41(12) . . ?
C43 C42 H42 119.80(8) . . ?
C42 C43 C38 120.67(12) . . ?
H43 C43 C38 119.66(7) . . ?
H43 C43 C42 119.66(8) . . ?

loop_
_geom_bond_atom_site_label_1
_geom_bond_atom_site_label_2
_geom_bond_distance
_geom_bond_site_symmetry_2
_geom_bond_publ_flag
P1 C18 1.8602(11) . ?
P1 C19 1.8416(12) . ?
P1 C25 1.8307(13) . ?
N1 H1 0.871(16) . ?
N1 C2 1.4133(14) . ?
N1 C18 1.4632(14) . ?
C1 N2 1.4012(13) . ?
C1 C2 1.4193(14) . ?
C1 C6 1.3959(15) . ?
P2 C31 1.8587(11) . ?
P2 C32 1.8343(11) . ?
P2 C38 1.8363(12) . ?
N2 H2 0.845(17) . ?
N2 C13 1.3985(13) . ?
C2 C3 1.3920(15) . ?
N3 H3 0.846(18) . ?
N3 C12 1.4183(14) . ?
N3 C31 1.4615(14) . ?
C3 H3a 0.9500 . ?
C3 C4 1.4016(16) . ?
C4 C5 1.3915(15) . ?
C4 C14 1.5112(16) . ?
C5 H5 0.9500 . ?
C5 C6 1.4018(15) . ?
C6 C7 1.5301(15) . ?
C7 C8 1.5267(15) . ?
C7 C15 1.5453(15) . ?
C7 C16 1.5458(15) . ?
C8 C9 1.4049(14) . ?
C8 C13 1.3970(14) . ?
C9 H9 0.9500 . ?
C9 C10 1.3894(15) . ?
C10 C11 1.4005(15) . ?
C10 C17 1.5107(15) . ?
C11 H11 0.9500 . ?
C11 C12 1.3932(14) . ?
C12 C13 1.4156(14) . ?
C14 H14a 0.9800 . ?
C14 H14b 0.9800 . ?
C14 H14c 0.9800 . ?
C15 H15a 0.9800 . ?
C15 H15b 0.9800 . ?
C15 H15c 0.9800 . ?
C16 H16a 0.9800 . ?
C16 H16b 0.9800 . ?
C16 H16c 0.9800 . ?
C17 H17a 0.9800 . ?
C17 H17b 0.9800 . ?
C17 H17c 0.9800 . ?
C18 H18a 0.9900 . ?
C18 H18b 0.9900 . ?
C19 C20 1.3970(18) . ?
C19 C24 1.3940(18) . ?
C20 H20 0.9500 . ?
C20 C21 1.3959(18) . ?
C21 H21 0.9500 . ?
C21 C22 1.383(2) . ?
C22 H22 0.9500 . ?
C22 C23 1.397(3) . ?
C23 H23 0.9500 . ?
C23 C24 1.3925(19) . ?
C24 H24 0.9500 . ?
C25 C26 1.3898(19) . ?
C25 C30 1.4019(17) . ?
C26 H26 0.9500 . ?
C26 C27 1.3960(19) . ?
C27 H27 0.9500 . ?
C27 C28 1.377(3) . ?
C28 H28 0.9500 . ?
C28 C29 1.378(3) . ?
C29 H29 0.9500 . ?
C29 C30 1.393(2) . ?
C30 H30 0.9500 . ?
C31 H31a 0.9900 . ?
C31 H31b 0.9900 . ?
C32 C33 1.3998(16) . ?
C32 C37 1.3975(16) . ?
C33 H33 0.9500 . ?
C33 C34 1.3878(17) . ?
C34 H34 0.9500 . ?
C34 C35 1.3773(19) . ?
C35 H35 0.9500 . ?
C35 C36 1.3872(18) . ?
C36 H36 0.9500 . ?
C36 C37 1.3955(17) . ?
C37 H37 0.9500 . ?
C38 C39 1.3996(16) . ?
C38 C43 1.3965(16) . ?
C39 H39 0.9500 . ?
C39 C40 1.3934(17) . ?
C40 H40 0.9500 . ?
C40 C41 1.385(2) . ?
C41 H41 0.9500 . ?
C41 C42 1.385(2) . ?
C42 H42 0.9500 . ?
C42 C43 1.3932(19) . ?
C43 H43 0.9500 . ?

loop_
_geom_torsion_atom_site_label_1
_geom_torsion_atom_site_label_2
_geom_torsion_atom_site_label_3
_geom_torsion_atom_site_label_4
_geom_torsion
_geom_torsion_site_symmetry_1
_geom_torsion_site_symmetry_2
_geom_torsion_site_symmetry_3
_geom_torsion_site_symmetry_4
_geom_torsion_publ_flag
P1 C18 N1 C2 -87.78(8) . . . . ?
P1 C19 C20 C21 -175.73(11) . . . . ?
P1 C19 C24 C23 176.39(10) . . . . ?
P1 C25 C26 C27 178.72(12) . . . . ?
P1 C25 C30 C29 -179.51(10) . . . . ?
N1 C2 C1 N2 -2.03(11) . . . . ?
N1 C2 C1 C6 176.00(9) . . . . ?
N1 C2 C3 C4 -177.39(10) . . . . ?
C1 N2 C13 C8 -7.35(11) . . . . ?
C1 N2 C13 C12 173.47(9) . . . . ?
C1 C2 C3 C4 4.18(12) . . . . ?
C1 C6 C5 C4 1.85(12) . . . . ?
C1 C6 C7 C8 -7.80(11) . . . . ?
C1 C6 C7 C15 112.17(11) . . . . ?
C1 C6 C7 C16 -128.89(11) . . . . ?
P2 C31 N3 C12 167.49(7) . . . . ?
P2 C32 C33 C34 -177.07(9) . . . . ?
P2 C32 C37 C36 177.01(11) . . . . ?
P2 C38 C39 C40 -179.90(11) . . . . ?
P2 C38 C43 C42 179.76(10) . . . . ?
N2 C13 C8 C7 0.21(12) . . . . ?
N2 C13 C8 C9 -179.68(10) . . . . ?
N2 C13 C12 N3 -2.01(11) . . . . ?
N2 C13 C12 C11 -179.39(9) . . . . ?
C2 C3 C4 C5 -0.00(12) . . . . ?
C2 C3 C4 C14 178.72(10) . . . . ?
N3 C12 C11 C10 -178.24(10) . . . . ?
N3 C12 C13 C8 178.80(9) . . . . ?
C3 C4 C5 C6 -3.10(13) . . . . ?
C4 C5 C6 C7 -179.32(10) . . . . ?
C5 C6 C7 C8 173.41(10) . . . . ?
C5 C6 C7 C15 -66.63(11) . . . . ?
C5 C6 C7 C16 52.32(11) . . . . ?
C6 C7 C8 C9 -173.19(8) . . . . ?
C6 C7 C8 C13 6.92(10) . . . . ?
C7 C8 C9 C10 179.31(9) . . . . ?
C7 C8 C13 C12 179.37(9) . . . . ?
C8 C9 C10 C11 1.17(12) . . . . ?
C8 C9 C10 C17 179.14(10) . . . . ?
C8 C13 C12 C11 1.42(12) . . . . ?
C9 C10 C11 C12 -0.23(12) . . . . ?
C10 C11 C12 C13 -1.04(12) . . . . ?
C19 C20 C21 C22 -0.49(16) . . . . ?
C19 C24 C23 C22 -0.49(15) . . . . ?
C20 C21 C22 C23 -0.77(18) . . . . ?
C21 C22 C23 C24 1.25(17) . . . . ?
C25 C26 C27 C28 0.30(17) . . . . ?
C25 C30 C29 C28 0.86(16) . . . . ?
C26 C27 C28 C29 -1.61(19) . . . . ?
C27 C28 C29 C30 1.03(19) . . . . ?
C32 C33 C34 C35 0.56(14) . . . . ?
C32 C37 C36 C35 -0.54(16) . . . . ?
C33 C34 C35 C36 0.38(15) . . . . ?
C34 C35 C36 C37 -0.38(15) . . . . ?
C38 C39 C40 C41 0.54(16) . . . . ?
C38 C43 C42 C41 -0.11(14) . . . . ?
C39 C40 C41 C42 0.33(17) . . . . ?
C40 C41 C42 C43 -0.54(16) . . . . ?
